data_4108367
loop_
_publ_author_name
'Stanislav Groysman'
'Jun-Jieh Wang'
'Ranitendranath Tagore'
'Sonny C. Lee'
'Richard H. Holm'

_publ_contact_author_address
;
      Department of Chemistry and Chemical Biology
      Harvard University
      12 Oxford Street
      Cambridge, MA 02138
      USA
;
_publ_contact_author_email holm@chemistry.harvard.edu
_publ_contact_author_fax '617 496-9289'
_publ_contact_author_name 'Richard H. Holm'
_publ_contact_author_phone '617 495-0853'
_publ_section_title
;
 A Biomimetic Approach to Oxidized Sites in the Xanthine Oxidoreductase
 Family: Synthesis and Stereochemistry of Tungsten(VI) Analogue Complexes
;
_journal_name_full 'Journal of the American Chemical Society'
_journal_page_first 12794
_journal_page_last 12807
_journal_paper_doi 10.1021/ja804000k
_journal_volume 130
_journal_year 2008
_chemical_formula_sum 'C26 H52 N2 O3 S2 W'
_chemical_formula_weight 688.67
_chemical_name_systematic
; 
 ? 
;
_space_group_IT_number 78
_symmetry_cell_setting tetragonal
_symmetry_space_group_name_Hall 'P 4cw'
_symmetry_space_group_name_H-M 'P 43'
_atom_sites_solution_hydrogens geom
_atom_sites_solution_primary direct
_atom_sites_solution_secondary difmap
_audit_creation_method SHELXL-97
_cell_angle_alpha 90.00
_cell_angle_beta 90.00
_cell_angle_gamma 90.00
_cell_formula_units_Z 4
_cell_length_a 10.4760(2)
_cell_length_b 10.4760(2)
_cell_length_c 27.2433(11)
_cell_measurement_temperature 193(2)
_cell_volume 2989.86(15)
_computing_cell_refinement 'SMART (Bruker, 2001)'
_computing_data_collection 'SMART (Bruker, 2001)'
_computing_data_reduction 'SAINT (Bruker, 2003)'
_computing_molecular_graphics 'SHELXTL (Bruker, 2000)'
_computing_publication_material 'SHELXTL (Bruker, 2000)'
_computing_structure_refinement 'SHELXL-97 (Sheldrick, 1997)'
_computing_structure_solution 'SHELXS-97 (Sheldrick, 1990)'
_diffrn_ambient_temperature 193(2)
_diffrn_measured_fraction_theta_full 0.999
_diffrn_measured_fraction_theta_max 0.999
_diffrn_measurement_device_type 'Bruker Smart APEX CCD'
_diffrn_measurement_method \w
_diffrn_radiation_monochromator graphite
_diffrn_radiation_source 'fine-focus sealed tube'
_diffrn_radiation_type MoK\a
_diffrn_radiation_wavelength 0.71073
_diffrn_reflns_av_R_equivalents 0.0205
_diffrn_reflns_av_sigmaI/netI 0.0395
_diffrn_reflns_limit_h_max 12
_diffrn_reflns_limit_h_min -13
_diffrn_reflns_limit_k_max 13
_diffrn_reflns_limit_k_min -9
_diffrn_reflns_limit_l_max 35
_diffrn_reflns_limit_l_min -35
_diffrn_reflns_number 21198
_diffrn_reflns_theta_full 27.88
_diffrn_reflns_theta_max 27.88
_diffrn_reflns_theta_min 2.08
_exptl_absorpt_coefficient_mu 4.031
_exptl_absorpt_correction_T_max 0.6886
_exptl_absorpt_correction_T_min 0.4994
_exptl_absorpt_correction_type multi-scan
_exptl_absorpt_process_details 'SADABS (Sheldrick, 2002)'
_exptl_crystal_colour yellow
_exptl_crystal_density_diffrn 1.530
_exptl_crystal_description prisms
_exptl_crystal_F_000 1408
_exptl_crystal_size_max 0.20
_exptl_crystal_size_mid 0.15
_exptl_crystal_size_min 0.10
_refine_diff_density_max 0.884
_refine_diff_density_min -0.348
_refine_diff_density_rms 0.058
_refine_ls_abs_structure_details 'Flack H D (1983), Acta Cryst. A39, 876-881'
_refine_ls_abs_structure_Flack -0.013(4)
_refine_ls_extinction_method none
_refine_ls_goodness_of_fit_ref 0.967
_refine_ls_hydrogen_treatment constr
_refine_ls_matrix_type full
_refine_ls_number_parameters 319
_refine_ls_number_reflns 7103
_refine_ls_number_restraints 1
_refine_ls_restrained_S_all 0.967
_refine_ls_R_factor_all 0.0211
_refine_ls_R_factor_gt 0.0193
_refine_ls_shift/su_max 0.012
_refine_ls_shift/su_mean 0.001
_refine_ls_structure_factor_coef Fsqd
_refine_ls_weighting_details 'calc w=1/[\s^2^(Fo^2^)+(0.0000P)^2^+0.0000P] where P=(Fo^2^+2Fc^2^)/3'
_refine_ls_weighting_scheme calc
_refine_ls_wR_factor_gt 0.0437
_refine_ls_wR_factor_ref 0.0444
_reflns_number_gt 6738
_reflns_number_total 7103
_reflns_threshold_expression >2sigma(I)
_cod_data_source_file ja804000k_si_001_3.cif
_cod_data_source_block 5
_cod_database_code 4108367

loop_
_symmetry_equiv_pos_as_xyz
'x, y, z'
'-x, -y, z+1/2'
'-y, x, z+3/4'
'y, -x, z+1/4'

loop_
_atom_site_label
_atom_site_type_symbol
_atom_site_fract_x
_atom_site_fract_y
_atom_site_fract_z
_atom_site_U_iso_or_equiv
_atom_site_adp_type
_atom_site_occupancy
_atom_site_symmetry_multiplicity
_atom_site_calc_flag
_atom_site_refinement_flags
W1 W 0.678211(11) 1.133779(10) 0.017152(5) 0.03522(4) Uani 1 1 d .
C2 C 0.3176(3) 0.8403(2) 0.02025(19) 0.0303(6) Uani 1 1 d .
S1 S 0.47414(7) 1.03350(7) -0.01017(3) 0.03681(15) Uani 1 1 d .
S2 S 0.61112(7) 1.00821(8) 0.09209(3) 0.03873(16) Uani 1 1 d .
O1 O 0.8056(2) 1.0436(2) -0.00546(9) 0.0469(5) Uani 1 1 d .
C4 C 0.4857(2) 0.9039(2) 0.07725(9) 0.0277(5) Uani 1 1 d .
O2 O 0.6357(2) 1.2376(2) -0.03168(9) 0.0514(6) Uani 1 1 d .
C3 C 0.4237(3) 0.9170(2) 0.03201(9) 0.0279(5) Uani 1 1 d .
O3 O 0.7419(2) 1.2388(2) 0.06149(9) 0.0530(6) Uani 1 1 d .
C1 C 0.2485(3) 0.8576(3) -0.02774(12) 0.0471(8) Uani 1 1 d .
H1A H 0.2765 0.9373 -0.0432 0.071 Uiso 1 1 calc R
H1B H 0.1564 0.8612 -0.0217 0.071 Uiso 1 1 calc R
H1C H 0.2678 0.7857 -0.0495 0.071 Uiso 1 1 calc R
N1 N 0.6853(2) 0.6053(2) 0.98985(9) 0.0325(5) Uani 1 1 d .
N2 N 0.1008(2) 0.1597(2) 0.09573(9) 0.0374(5) Uani 1 1 d .
C7 C 0.7260(3) 0.7420(3) 0.97964(13) 0.0444(7) Uani 1 1 d .
H7A H 0.6728 0.7760 0.9526 0.053 Uiso 1 1 calc R
H7B H 0.7083 0.7940 1.0092 0.053 Uiso 1 1 calc R
C9 C 0.1751(4) 0.2486(4) 0.01299(16) 0.0659(10) Uani 1 1 d .
H9A H 0.1742 0.3360 0.0259 0.099 Uiso 1 1 calc R
H9B H 0.1526 0.2498 -0.0219 0.099 Uiso 1 1 calc R
H9C H 0.2606 0.2121 0.0170 0.099 Uiso 1 1 calc R
C13 C 0.3374(3) 0.7358(3) 0.10065(10) 0.0350(6) Uani 1 1 d .
C12 C 0.4434(3) 0.8123(3) 0.11139(10) 0.0322(6) Uani 1 1 d .
C16 C 0.5136(3) 0.8006(3) 0.16012(11) 0.0435(7) Uani 1 1 d .
H16A H 0.4754 0.8591 0.1841 0.065 Uiso 1 1 calc R
H16B H 0.6037 0.8225 0.1555 0.065 Uiso 1 1 calc R
H16C H 0.5067 0.7128 0.1722 0.065 Uiso 1 1 calc R
C5 C 0.7138(3) 0.5180(3) 0.94680(11) 0.0415(7) Uani 1 1 d .
H5A H 0.6903 0.4297 0.9561 0.050 Uiso 1 1 calc R
H5B H 0.8070 0.5192 0.9406 0.050 Uiso 1 1 calc R
C14 C 0.2759(3) 0.7486(3) 0.05522(11) 0.0347(6) Uani 1 1 d .
C6 C 0.7578(3) 0.5498(3) 1.03269(11) 0.0429(7) Uani 1 1 d .
H6A H 0.7282 0.4611 1.0380 0.052 Uiso 1 1 calc R
H6B H 0.8495 0.5461 1.0240 0.052 Uiso 1 1 calc R
C8 C 0.0787(4) 0.1679(4) 0.04093(12) 0.0499(8) Uani 1 1 d .
H8A H -0.0076 0.2036 0.0352 0.060 Uiso 1 1 calc R
H8B H 0.0799 0.0804 0.0272 0.060 Uiso 1 1 calc R
C15 C 0.1630(3) 0.6620(3) 0.04353(15) 0.0505(8) Uani 1 1 d .
H15A H 0.1811 0.5754 0.0553 0.076 Uiso 1 1 calc R
H15B H 0.1491 0.6602 0.0080 0.076 Uiso 1 1 calc R
H15C H 0.0863 0.6946 0.0598 0.076 Uiso 1 1 calc R
C10 C -0.0095(3) 0.0867(3) 0.11830(12) 0.0468(8) Uani 1 1 d .
H10A H -0.0010 0.0905 0.1545 0.056 Uiso 1 1 calc R
H10B H -0.0899 0.1307 0.1095 0.056 Uiso 1 1 calc R
C11 C -0.0207(4) -0.0508(3) 0.10342(16) 0.0627(10) Uani 1 1 d .
H11A H -0.0358 -0.0561 0.0680 0.094 Uiso 1 1 calc R
H11B H -0.0922 -0.0903 0.1210 0.094 Uiso 1 1 calc R
H11C H 0.0585 -0.0958 0.1116 0.094 Uiso 1 1 calc R
C19 C 0.4845(3) 0.4834(3) 1.01469(15) 0.0506(7) Uani 1 1 d .
H19A H 0.4951 0.4229 0.9876 0.076 Uiso 1 1 calc R
H19B H 0.3934 0.4956 1.0213 0.076 Uiso 1 1 calc R
H19C H 0.5265 0.4497 1.0441 0.076 Uiso 1 1 calc R
C18 C 0.5437(3) 0.6092(3) 1.00104(12) 0.0420(7) Uani 1 1 d .
H18A H 0.5295 0.6699 1.0283 0.050 Uiso 1 1 calc R
H18B H 0.4986 0.6430 0.9719 0.050 Uiso 1 1 calc R
C25 C 0.1069(4) 0.2901(3) 0.11914(15) 0.0502(8) Uani 1 1 d .
H25A H 0.1867 0.3324 0.1084 0.060 Uiso 1 1 calc R
H25B H 0.1119 0.2791 0.1552 0.060 Uiso 1 1 calc R
C24 C 0.2568(4) 0.0691(4) 0.15800(14) 0.0576(9) Uani 1 1 d .
H24A H 0.2527 0.1502 0.1759 0.086 Uiso 1 1 calc R
H24B H 0.3426 0.0329 0.1610 0.086 Uiso 1 1 calc R
H24C H 0.1943 0.0094 0.1718 0.086 Uiso 1 1 calc R
C23 C 0.2273(3) 0.0918(3) 0.10515(12) 0.0470(8) Uani 1 1 d .
H23A H 0.2260 0.0086 0.0880 0.056 Uiso 1 1 calc R
H23B H 0.2970 0.1434 0.0907 0.056 Uiso 1 1 calc R
C22 C 0.6452(4) 0.5521(4) 0.89913(13) 0.0639(11) Uani 1 1 d .
H22A H 0.5527 0.5498 0.9045 0.096 Uiso 1 1 calc R
H22B H 0.6682 0.4903 0.8736 0.096 Uiso 1 1 calc R
H22C H 0.6705 0.6379 0.8887 0.096 Uiso 1 1 calc R
C26 C -0.0042(3) 0.3780(3) 0.10768(15) 0.0544(9) Uani 1 1 d .
H26A H 0.0010 0.4057 0.0734 0.082 Uiso 1 1 calc R
H26B H -0.0008 0.4527 0.1293 0.082 Uiso 1 1 calc R
H26C H -0.0847 0.3322 0.1130 0.082 Uiso 1 1 calc R
C20 C 0.7439(4) 0.6224(4) 1.08003(13) 0.0630(10) Uani 1 1 d .
H20A H 0.7714 0.7109 1.0751 0.095 Uiso 1 1 calc R
H20B H 0.7968 0.5824 1.1054 0.095 Uiso 1 1 calc R
H20C H 0.6543 0.6212 1.0904 0.095 Uiso 1 1 calc R
C17 C 0.2882(4) 0.6397(3) 0.13760(13) 0.0534(9) Uani 1 1 d .
H17A H 0.1947 0.6427 0.1384 0.080 Uiso 1 1 calc R
H17B H 0.3219 0.6603 0.1702 0.080 Uiso 1 1 calc R
H17C H 0.3160 0.5538 0.1281 0.080 Uiso 1 1 calc R
C21 C 0.8655(3) 0.7583(3) 0.96593(15) 0.0548(9) Uani 1 1 d .
H21A H 0.9190 0.7135 0.9899 0.082 Uiso 1 1 calc R
H21B H 0.8872 0.8493 0.9659 0.082 Uiso 1 1 calc R
H21C H 0.8803 0.7226 0.9332 0.082 Uiso 1 1 calc R

loop_
_atom_site_aniso_label
_atom_site_aniso_U_11
_atom_site_aniso_U_22
_atom_site_aniso_U_33
_atom_site_aniso_U_23
_atom_site_aniso_U_13
_atom_site_aniso_U_12
W1 0.03230(6) 0.02296(6) 0.05039(6) -0.00251(6) 0.01108(6) -0.00256(5)
C2 0.0233(12) 0.0317(13) 0.0359(15) -0.0071(17) 0.0002(11) 0.0014(10)
S1 0.0369(4) 0.0362(4) 0.0373(4) 0.0089(3) 0.0004(3) -0.0026(3)
S2 0.0343(4) 0.0458(4) 0.0361(3) -0.0032(3) -0.0017(3) -0.0119(3)
O1 0.0378(12) 0.0353(11) 0.0676(14) -0.0024(10) 0.0199(10) 0.0023(9)
C4 0.0249(12) 0.0276(13) 0.0306(12) -0.0029(10) 0.0034(10) -0.0014(10)
O2 0.0554(15) 0.0298(11) 0.0691(15) 0.0094(10) 0.0147(12) -0.0024(10)
C3 0.0279(13) 0.0268(13) 0.0291(13) -0.0016(10) 0.0039(10) 0.0027(11)
O3 0.0467(13) 0.0389(12) 0.0734(16) -0.0151(11) 0.0094(12) -0.0139(10)
C1 0.0442(19) 0.051(2) 0.0461(17) -0.0036(14) -0.0123(14) -0.0078(15)
N1 0.0346(12) 0.0266(11) 0.0363(12) 0.0007(9) -0.0006(10) 0.0041(10)
N2 0.0369(13) 0.0380(13) 0.0372(12) -0.0033(10) 0.0053(10) -0.0017(11)
C7 0.0525(19) 0.0207(14) 0.060(2) 0.0048(13) -0.0010(15) 0.0021(13)
C9 0.055(2) 0.082(3) 0.061(2) 0.024(2) 0.011(2) -0.002(2)
C13 0.0360(15) 0.0276(14) 0.0413(15) -0.0001(11) 0.0107(12) 0.0005(12)
C12 0.0326(14) 0.0317(14) 0.0324(13) 0.0013(11) 0.0050(11) 0.0048(11)
C16 0.0442(18) 0.0506(19) 0.0358(15) 0.0067(13) -0.0009(13) 0.0041(15)
C5 0.0487(18) 0.0316(15) 0.0444(16) -0.0041(13) 0.0109(14) -0.0029(13)
C14 0.0285(14) 0.0309(14) 0.0448(15) -0.0052(12) 0.0070(12) -0.0030(11)
C6 0.0393(16) 0.0426(17) 0.0468(17) 0.0102(13) 0.0006(13) 0.0068(13)
C8 0.052(2) 0.053(2) 0.0444(17) -0.0012(15) 0.0005(15) -0.0026(17)
C15 0.0406(18) 0.0442(18) 0.067(2) -0.0073(16) 0.0008(15) -0.0147(15)
C10 0.0411(18) 0.0476(19) 0.0518(18) 0.0081(15) 0.0096(14) 0.0023(14)
C11 0.051(2) 0.044(2) 0.092(3) 0.0110(19) 0.005(2) -0.0067(17)
C19 0.0406(17) 0.0473(17) 0.0640(19) -0.0005(19) 0.0100(18) -0.0047(13)
C18 0.0357(16) 0.0415(17) 0.0487(17) 0.0007(13) -0.0003(12) 0.0079(13)
C25 0.050(2) 0.0373(17) 0.063(2) -0.0124(15) -0.0109(16) 0.0051(15)
C24 0.055(2) 0.059(2) 0.059(2) -0.0070(18) -0.0052(17) 0.0230(18)
C23 0.0405(17) 0.0468(19) 0.0536(18) -0.0090(15) 0.0054(14) 0.0078(15)
C22 0.072(3) 0.075(3) 0.0442(19) -0.0053(18) -0.0006(18) -0.016(2)
C26 0.048(2) 0.0404(19) 0.075(2) -0.0058(17) -0.0089(17) 0.0044(15)
C20 0.064(2) 0.077(3) 0.048(2) -0.0052(18) -0.0053(18) 0.008(2)
C17 0.065(2) 0.0412(18) 0.054(2) 0.0082(15) 0.0137(17) -0.0078(16)
C21 0.060(2) 0.0318(17) 0.073(2) 0.0029(16) 0.0093(18) -0.0051(16)

loop_
_atom_type_symbol
_atom_type_description
_atom_type_scat_dispersion_real
_atom_type_scat_dispersion_imag
_atom_type_scat_source
C C 0.0033 0.0016 'International Tables Vol C Tables 4.2.6.8 and 6.1.1.4'
H H 0.0000 0.0000 'International Tables Vol C Tables 4.2.6.8 and 6.1.1.4'
N N 0.0061 0.0033 'International Tables Vol C Tables 4.2.6.8 and 6.1.1.4'
O O 0.0106 0.0060 'International Tables Vol C Tables 4.2.6.8 and 6.1.1.4'
S S 0.1246 0.1234 'International Tables Vol C Tables 4.2.6.8 and 6.1.1.4'
W W -0.8490 6.8722 'International Tables Vol C Tables 4.2.6.8 and 6.1.1.4'

loop_
_geom_angle_atom_site_label_1
_geom_angle_atom_site_label_2
_geom_angle_atom_site_label_3
_geom_angle
O1 W1 O3 106.82(11)
O1 W1 O2 105.00(11)
O3 W1 O2 103.03(11)
O1 W1 S1 108.76(8)
O3 W1 S1 142.24(8)
O2 W1 S1 79.61(8)
O1 W1 S2 102.45(8)
O3 W1 S2 82.93(8)
O2 W1 S2 148.68(8)
S1 W1 S2 77.51(2)
C3 C2 C14 118.4(4)
C3 C2 C1 120.5(3)
C14 C2 C1 121.1(3)
C3 S1 W1 110.77(9)
C4 S2 W1 110.23(9)
C3 C4 C12 120.2(2)
C3 C4 S2 119.3(2)
C12 C4 S2 120.5(2)
C4 C3 C2 120.7(3)
C4 C3 S1 120.3(2)
C2 C3 S1 119.0(3)
C6 N1 C18 110.3(2)
C6 N1 C5 105.4(2)
C18 N1 C5 111.4(2)
C6 N1 C7 111.3(2)
C18 N1 C7 106.7(2)
C5 N1 C7 111.8(2)
C25 N2 C8 111.8(3)
C25 N2 C10 108.5(3)
C8 N2 C10 108.2(3)
C25 N2 C23 108.3(2)
C8 N2 C23 109.0(2)
C10 N2 C23 111.0(2)
C21 C7 N1 114.9(3)
C12 C13 C14 119.6(3)
C12 C13 C17 120.8(3)
C14 C13 C17 119.6(3)
C13 C12 C4 120.1(2)
C13 C12 C16 121.3(3)
C4 C12 C16 118.6(3)
N1 C5 C22 115.1(3)
C13 C14 C2 121.0(3)
C13 C14 C15 119.0(3)
C2 C14 C15 120.0(3)
C20 C6 N1 114.8(3)
N2 C8 C9 115.1(3)
C11 C10 N2 115.7(3)
C19 C18 N1 115.5(3)
N2 C25 C26 115.5(3)
C24 C23 N2 114.6(3)

loop_
_geom_bond_atom_site_label_1
_geom_bond_atom_site_label_2
_geom_bond_distance
W1 O1 1.748(2)
W1 O3 1.765(2)
W1 O2 1.775(2)
W1 S1 2.4956(8)
W1 S2 2.5283(8)
C2 C3 1.409(4)
C2 C14 1.421(5)
C2 C1 1.505(6)
S1 C3 1.758(3)
S2 C4 1.756(3)
C4 C3 1.399(4)
C4 C12 1.408(4)
N1 C6 1.509(4)
N1 C18 1.515(4)
N1 C5 1.517(4)
N1 C7 1.519(3)
N2 C25 1.509(4)
N2 C8 1.514(4)
N2 C10 1.516(4)
N2 C23 1.525(4)
C7 C21 1.518(5)
C9 C8 1.521(5)
C13 C12 1.401(4)
C13 C14 1.402(4)
C13 C17 1.514(4)
C12 C16 1.522(4)
C5 C22 1.527(5)
C14 C15 1.524(4)
C6 C20 1.504(5)
C10 C11 1.501(5)
C19 C18 1.503(5)
C25 C26 1.516(4)
C24 C23 1.492(5)
